data_3000561
loop_
_publ_author_name
'Gogoi, Diptajyoti'
'Sasaki, Toshiyuki'
'Kalita, Nabadeep'
'Sethi, Tapaswini'
'Ichiyanagi, Kouhei'
'Nakane, Takanori'
'Kawamoto, Akihiro'
'Das, Dinabandhu'
'Kurisu, Genji'
'Thakuria, Ranjit'

_publ_section_title
;
 Tuning of a Hydrogen-Bonded Organic Framework by Liquid-Assisted
 Mechanosynthesis between Trans-Aconitic Acid and Isonicotinamide
;
_journal_name_full 'Chemistry A European Journal'
_journal_page_first e202403427(1)
_journal_page_last e202403427(10)
_journal_paper_doi 10.1002/chem.202403427
_journal_volume 31
_journal_year 2025
_chemical_formula_moiety 'C6 H6 O6, C6 H6 N2 O, 0.25(C7 H8)'
_chemical_formula_sum 'C13.75 H14 N2 O7'
_chemical_formula_weight 319.27
_space_group_crystal_system monoclinic
_space_group_IT_number 14
_space_group_name_Hall '-P 2ybc'
_space_group_name_H-M_alt 'P 1 21/c 1'
_atom_sites_solution_hydrogens geom
_atom_sites_solution_primary iterative
_audit_creation_date 2024-08-02
_audit_creation_method
;
Olex2 1.5
(compiled 2022.04.07 svn.rca3783a0 for OlexSys, GUI svn.r6498)
;
_cell_angle_alpha 90
_cell_angle_beta 86.94
_cell_angle_gamma 90
_cell_formula_units_Z 8
_cell_length_a 7.003
_cell_length_b 15.214
_cell_length_c 27.473
_cell_measurement_reflns_used 1404
_cell_measurement_temperature 79
_cell_measurement_theta_max 0.8023094206736104
_cell_measurement_theta_min 0.14236298594677577
_cell_volume 2922.900
_computing_cell_refinement 'dials.two_theta_refine (Waterman et al., 2016)'
_computing_data_collection 'Verlox (Thermo Fisher Scientific) and SerialEM (Mastronarde, 2005)'
_computing_data_reduction 'dials.scale (Beilsten-Edmands et al., 2020)'
_computing_molecular_graphics 'Olex2 1.5 (Dolomanov et al., 2009)'
_computing_publication_material 'Olex2 1.5 (Dolomanov et al., 2009)'
_computing_structure_refinement 'SHELXL 2018/3 (Sheldrick, 2015)'
_computing_structure_solution 'olex2.solve 1.5 (Bourhis et al., 2015)'
_diffrn_ambient_temperature 79
_diffrn_measured_fraction_theta_full 0.958
_diffrn_measured_fraction_theta_max 0.958
_diffrn_measurement_device_type
;
Talos Arctica G2
;
_diffrn_radiation_type electrons
_diffrn_radiation_wavelength 0.02508
_diffrn_reflns_av_R_equivalents 0.3284
_diffrn_reflns_av_unetI/netI 0.4855
_diffrn_reflns_Laue_measured_fraction_full 0.958
_diffrn_reflns_Laue_measured_fraction_max 0.958
_diffrn_reflns_limit_h_max 7
_diffrn_reflns_limit_h_min -7
_diffrn_reflns_limit_k_max 16
_diffrn_reflns_limit_k_min -16
_diffrn_reflns_limit_l_max 30
_diffrn_reflns_limit_l_min -30
_diffrn_reflns_number 25500
_diffrn_reflns_point_group_measured_fraction_full 0.958
_diffrn_reflns_point_group_measured_fraction_max 0.958
_diffrn_reflns_theta_full 0.798
_diffrn_reflns_theta_max 0.798
_diffrn_reflns_theta_min 0.127
_exptl_absorpt_coefficient_mu 0.000
_exptl_crystal_density_diffrn 1.451
_exptl_crystal_description plate
_exptl_crystal_F_000 471
_refine_diff_density_max 0.264
_refine_diff_density_min -0.187
_refine_diff_density_rms 0.049
_refine_ls_extinction_coef 500(59)
_refine_ls_extinction_expression Fc^*^=kFc[1+0.001xFc^2^\l^3^/sin(2\q)]^-1/4^
_refine_ls_extinction_method 'SHELXL-2018/3 (Sheldrick 2018)'
_refine_ls_goodness_of_fit_ref 0.975
_refine_ls_hydrogen_treatment mixed
_refine_ls_matrix_type full
_refine_ls_number_parameters 446
_refine_ls_number_reflns 4016
_refine_ls_number_restraints 614
_refine_ls_restrained_S_all 0.934
_refine_ls_R_factor_all 0.2627
_refine_ls_shift/su_max 0.000
_refine_ls_shift/su_mean 0.000
_refine_ls_structure_factor_coef Fsqd
_refine_ls_weighting_details 'w=1/[\s^2^(Fo^2^)+(0.1694P)^2^] where P=(Fo^2^+2Fc^2^)/3'
_refine_ls_weighting_scheme calc
_refine_ls_wR_factor_gt 0.3759
_reflns_Friedel_coverage 0.000
_reflns_Friedel_fraction_full .
_reflns_Friedel_fraction_max .
_reflns_number_gt 1128
_reflns_number_total 4016
_reflns_threshold_expression 'I > 2\s(I)'
_cod_data_source_file TACA-INA-Toluene_fill.cif
_cod_data_source_block taca-ina-toluene
_cod_depositor_comments 'Releasing structure 3000561 into public domain as published material.'
_cod_original_cell_volume 2922.8
_cod_database_code 3000561
_shelx_shelxl_version_number 2018/3
_shelx_space_group_comment
;
The symmetry employed for this shelxl refinement is uniquely defined
by the following loop, which should always be used as a source of
symmetry information in preference to the above space-group names.
They are only intended as comments.
;
_olex2_refinement_description
;
1. Fixed Uiso
 At 1.2 times of:
  All H(H) groups, All C(H) groups, All C(H,H) groups, All N(H,H) groups
 At 1.5 times of:
  All C(H,H,H) groups, All O(H) groups
2. Restrained distances
 C25-C31
 1.54 with sigma of 0.02
3. Restrained planarity
 C31, C25, C26, C27, C28, C29, C30
 with sigma of 0.1
4. Uiso/Uaniso restraints and constraints
All non-hydrogen atoms restrained to be isotropic: with sigma of 0.01 and sigma
for terminal atoms of 0.01
Uanis(O1) \\sim Ueq, Uanis(O2) \\sim Ueq, Uanis(O9) \\sim Ueq, Uanis(O10) \\sim
Ueq: with sigma of 0.005 and sigma for terminal atoms of 0.005
Uanis(N1) \\sim Ueq, Uanis(C17) \\sim Ueq: with sigma of 0.005 and sigma for
terminal atoms of 0.005
Uanis(C24) \\sim Ueq, Uanis(O7) \\sim Ueq, Uanis(C16) \\sim Ueq: with sigma of
0.005 and sigma for terminal atoms of 0.01
5. Rigid body (RIGU) restrains
 All non-hydrogen atoms
 with sigma for 1-2 distances of 0.004 and sigma for 1-3 distances of 0.004
6. Others
 Fixed Sof: C27(0.5) H27(0.5) C26(0.5) H26(0.5) C25(0.5) C30(0.5) H30(0.5)
 C29(0.5) H29(0.5) C28(0.5) H28(0.5) C31(0.5) H31A(0.5) H31B(0.5) H31C(0.5)
7.a Secondary CH2 refined with riding coordinates:
 C17(H17A,H17B), C23(H23A,H23B)
7.b Aromatic/amide H refined with riding coordinates:
 C5(H5), C1(H1), C11(H11A), C4(H4), C2(H2), C7(H7A), C8(H8), C10(H10),
 C20(H20), C27(H27), C26(H26), C30(H30), C29(H29), C28(H28), C14(H14)
7.c Fitted hexagon refined as free rotating group:
 C27(C26,C25,C30,C29,C28)
7.d X=CH2 refined with riding coordinates:
 N4(H4A,H4B), N2(H2A,H2B)
7.e Idealised Me refined as rotating group:
 C31(H31A,H31B,H31C)
7.f Idealised tetrahedral OH refined as rotating group:
 O13(H13), O9(H9), O3(H3), O11(H11), O6(H6), O7(H7)
;
_olex2_submission_special_instructions 'No special instructions were received'

loop_
_space_group_symop_operation_xyz
'x, y, z'
'-x, y+1/2, -z+1/2'
'-x, -y, -z'
'x, -y-1/2, z-1/2'

loop_
_atom_site_label
_atom_site_type_symbol
_atom_site_fract_x
_atom_site_fract_y
_atom_site_fract_z
_atom_site_U_iso_or_equiv
_atom_site_adp_type
_atom_site_occupancy
_atom_site_site_symmetry_order
_atom_site_calc_flag
_atom_site_refinement_flags_posn
_atom_site_refinement_flags_adp
_atom_site_refinement_flags_occupancy
_atom_site_disorder_assembly
_atom_site_disorder_group
O14 O 0.2494(17) 0.4140(6) 0.5567(5) 0.033(3) Uani 1 1 d . U . . .
N4 N 0.1257(15) 0.0074(7) 0.3005(5) 0.030(3) Uani 1 1 d . U . . .
H4A H 0.123978 0.065200 0.299857 0.005(13) Uiso 1 1 calc R . . . .
H4B H 0.171639 -0.022189 0.274941 0.006 Uiso 1 1 calc R U . . .
C16 C 0.0983(17) 0.4682(6) 0.3263(5) 0.017(3) Uani 1 1 d . U . . .
O8 O 0.1689(16) 0.5085(6) 0.2882(5) 0.032(3) Uani 1 1 d . U . . .
O12 O 0.3179(16) 0.5724(6) 0.7143(5) 0.031(3) Uani 1 1 d . U . . .
O13 O 0.5079(15) 0.3877(7) 0.5072(5) 0.029(3) Uani 1 1 d . U . . .
H13 H 0.426687 0.385679 0.485846 0.043 Uiso 1 1 calc R U . . .
C24 C 0.4232(19) 0.4054(6) 0.5491(5) 0.020(3) Uani 1 1 d . U . . .
O5 O 0.2326(18) 0.3609(7) 0.4424(5) 0.046(4) Uani 1 1 d . U . . .
O10 O 0.4077(15) 0.2617(6) 0.6907(5) 0.023(3) Uani 1 1 d . U . . .
O9 O 0.5100(15) 0.2416(6) 0.6104(4) 0.023(3) Uani 1 1 d . U . . .
H9 H 0.502149 0.188500 0.618682 0.035(18) Uiso 1 1 calc R . . . .
O2 O -0.0121(15) 0.0096(6) 0.3794(5) 0.022(3) Uani 1 1 d . U . . .
C18 C 0.0563(19) 0.3718(7) 0.4503(6) 0.028(3) Uani 1 1 d . U . . .
C5 C 0.4154(16) 0.7899(6) 0.6945(5) 0.024(3) Uani 1 1 d . U . . .
H5 H 0.377019 0.752671 0.720937 0.028 Uiso 1 1 calc R U . . .
C17 C -0.0807(18) 0.3525(7) 0.4115(5) 0.027(3) Uani 1 1 d . U . . .
H17A H -0.157176 0.406045 0.406112 0.06(2) Uiso 1 1 calc R . . . .
H17B H -0.170050 0.306076 0.423644 0.07(2) Uiso 1 1 calc R . . . .
O3 O -0.0267(17) 0.1758(6) 0.3916(5) 0.031(3) Uani 1 1 d . U . . .
H3 H 0.001526 0.123100 0.385600 0.047 Uiso 1 1 calc R U . . .
O11 O 0.4809(18) 0.5807(7) 0.6423(5) 0.036(4) Uani 1 1 d . U . . .
H11 H 0.464539 0.635252 0.645011 0.014(15) Uiso 1 1 calc R . . . .
O4 O 0.0746(17) 0.1920(7) 0.3144(5) 0.037(3) Uani 1 1 d . U . . .
C1 C 0.5224(17) 0.8023(7) 0.6131(5) 0.034(4) Uani 1 1 d . U . . .
H1 H 0.560367 0.774957 0.583055 0.041 Uiso 1 1 calc R U . . .
O1 O 0.5178(15) 1.0755(6) 0.6276(5) 0.024(3) Uani 1 1 d . U . . .
C6 C 0.4520(19) 1.0366(7) 0.6632(6) 0.026(3) Uani 1 1 d . U . . .
C22 C 0.3992(18) 0.5429(7) 0.6775(6) 0.024(3) Uani 1 1 d . U . . .
C11 C 0.0070(16) -0.2644(7) 0.3904(5) 0.029(4) Uani 1 1 d . U . . .
H11A H -0.021146 -0.290231 0.421442 0.035 Uiso 1 1 calc R U . . .
C4 C 0.4084(16) 0.8777(6) 0.7011(5) 0.024(3) Uani 1 1 d . U . . .
H4 H 0.374863 0.901588 0.732380 0.029 Uiso 1 1 calc R U . . .
C2 C 0.5174(16) 0.8927(7) 0.6163(5) 0.025(3) Uani 1 1 d . U . . .
H2 H 0.557570 0.927424 0.588936 0.030 Uiso 1 1 calc R U . . .
N3 N 0.0365(16) -0.3203(7) 0.3540(5) 0.028(3) Uani 1 1 d . U . . .
O6 O -0.0134(17) 0.3975(8) 0.4904(5) 0.038(3) Uani 1 1 d . U . . .
H6 H 0.070593 0.395664 0.511100 0.058 Uiso 1 1 calc R U . . .
C7 C 0.0676(18) -0.2807(7) 0.3098(6) 0.038(4) Uani 1 1 d . U . . .
H7A H 0.080337 -0.317515 0.281905 0.046 Uiso 1 1 calc R U . . .
C8 C 0.0829(16) -0.1864(7) 0.3021(5) 0.026(3) Uani 1 1 d . U . . .
H8 H 0.116249 -0.162975 0.270712 0.031 Uiso 1 1 calc R U . . .
C19 C 0.4780(15) 0.3887(6) 0.6389(5) 0.016(3) Uani 1 1 d . U . . .
O7 O 0.0297(15) 0.5119(6) 0.3637(4) 0.018(3) Uani 1 1 d . U . . .
H7 H 0.043221 0.566018 0.358426 0.06(3) Uiso 1 1 calc R . . . .
C15 C 0.0192(18) 0.2226(7) 0.3546(6) 0.027(3) Uani 1 1 d . U . . .
C10 C 0.0114(17) -0.1731(7) 0.3897(5) 0.029(3) Uani 1 1 d . U . . .
H10 H -0.007704 -0.139629 0.418701 0.035 Uiso 1 1 calc R U . . .
C13 C 0.0098(17) 0.3234(6) 0.3632(5) 0.022(3) Uani 1 1 d . U . . .
C9 C 0.0468(17) -0.1310(7) 0.3423(5) 0.021(3) Uani 1 1 d . U . . .
C21 C 0.4610(17) 0.2930(7) 0.6491(5) 0.020(3) Uani 1 1 d . U . . .
C20 C 0.4059(16) 0.4401(6) 0.6750(5) 0.021(3) Uani 1 1 d . U . . .
H20 H 0.351614 0.410258 0.702765 0.013(14) Uiso 1 1 calc R . . . .
C23 C 0.5567(17) 0.4162(6) 0.5882(5) 0.022(3) Uani 1 1 d . U . . .
H23A H 0.595127 0.478771 0.589476 0.026 Uiso 1 1 calc R U . . .
H23B H 0.673184 0.381350 0.579842 0.026 Uiso 1 1 calc R U . . .
C12 C 0.0560(18) -0.0370(7) 0.3416(5) 0.023(3) Uani 1 1 d . U . . .
C3 C 0.4521(17) 0.9340(6) 0.6606(5) 0.020(3) Uani 1 1 d . U . . .
N1 N 0.4746(16) 0.7531(6) 0.6519(5) 0.020(3) Uani 1 1 d . U . . .
N2 N 0.3647(15) 1.0712(6) 0.7014(5) 0.027(3) Uani 1 1 d . U . . .
H2A H 0.348601 1.128540 0.703124 0.032 Uiso 1 1 calc R U . . .
H2B H 0.321670 1.037445 0.725541 0.032 Uiso 1 1 calc R U . . .
C27 C 0.673(2) 0.9537(14) 0.4895(10) 0.085(8) Uani 0.5 1 d G U P A -1
H27 H 0.807393 0.958425 0.482567 0.102 Uiso 0.5 1 calc R U P A -1
C26 C 0.583(3) 0.8731(11) 0.4848(9) 0.083(8) Uani 0.5 1 d G U P A -1
H26 H 0.654731 0.822743 0.474688 0.100 Uiso 0.5 1 calc R U P A -1
C25 C 0.387(3) 0.8661(11) 0.4948(8) 0.063(7) Uani 0.5 1 d DG U P A -1
C30 C 0.281(2) 0.9398(14) 0.5096(8) 0.079(8) Uani 0.5 1 d G U P A -1
H30 H 0.147319 0.935009 0.516489 0.095 Uiso 0.5 1 calc R U P A -1
C29 C 0.372(3) 1.0204(12) 0.5143(11) 0.079(8) Uani 0.5 1 d G U P A -1
H29 H 0.299977 1.070692 0.524368 0.095 Uiso 0.5 1 calc R U P A -1
C28 C 0.568(3) 1.0273(11) 0.5042(12) 0.080(8) Uani 0.5 1 d G U P A -1
H28 H 0.630013 1.082402 0.507407 0.096 Uiso 0.5 1 calc R U P A -1
C31 C 0.271(5) 0.7825(17) 0.4912(14) 0.119(10) Uani 0.5 1 d D U P A -1
H31A H 0.208180 0.769001 0.522966 0.179 Uiso 0.5 1 calc R U P A -1
H31B H 0.356587 0.733953 0.481077 0.179 Uiso 0.5 1 calc R U P A -1
H31C H 0.174641 0.790345 0.467025 0.179 Uiso 0.5 1 calc R U P A -1
C14 C 0.0890(17) 0.3756(7) 0.3269(5) 0.025(4) Uani 1 1 d . U . . .
H14 H 0.143802 0.346192 0.298986 0.09(3) Uiso 1 1 calc R . . . .

loop_
_atom_site_aniso_label
_atom_site_aniso_U_11
_atom_site_aniso_U_22
_atom_site_aniso_U_33
_atom_site_aniso_U_23
_atom_site_aniso_U_13
_atom_site_aniso_U_12
O14 0.035(5) 0.024(5) 0.040(8) -0.003(5) 0.001(5) 0.001(4)
N4 0.049(7) 0.007(5) 0.034(7) -0.001(5) 0.006(6) 0.009(5)
C16 0.022(5) 0.008(4) 0.019(5) 0.000(3) 0.000(4) 0.004(3)
O8 0.037(6) 0.028(5) 0.031(7) 0.003(5) 0.004(5) 0.005(5)
O12 0.040(7) 0.015(5) 0.038(7) 0.001(5) 0.003(6) -0.004(4)
O13 0.029(6) 0.022(5) 0.035(6) 0.004(5) 0.009(5) -0.001(5)
C24 0.027(4) 0.011(4) 0.022(4) 0.004(4) 0.000(3) -0.006(4)
O5 0.036(5) 0.058(6) 0.042(8) -0.012(6) 0.012(5) 0.009(5)
O10 0.034(5) 0.008(4) 0.027(5) -0.004(3) -0.002(4) -0.002(3)
O9 0.033(5) 0.008(4) 0.028(5) -0.005(3) -0.003(4) 0.004(3)
O2 0.030(5) 0.011(4) 0.026(5) -0.001(3) -0.001(4) 0.001(3)
C18 0.025(5) 0.032(6) 0.025(6) -0.003(5) 0.008(4) 0.008(5)
C5 0.038(7) 0.009(4) 0.023(6) 0.005(4) 0.009(6) -0.005(4)
C17 0.034(5) 0.017(5) 0.028(5) 0.005(4) 0.003(4) 0.004(4)
O3 0.052(7) 0.010(4) 0.032(7) -0.009(4) 0.004(6) 0.002(5)
O11 0.052(7) 0.015(5) 0.041(7) 0.003(5) 0.008(6) 0.006(5)
O4 0.045(7) 0.027(5) 0.038(6) -0.005(5) 0.006(6) -0.003(5)
C1 0.055(8) 0.022(4) 0.025(7) 0.000(5) 0.015(6) -0.003(5)
O1 0.029(5) 0.014(4) 0.028(5) 0.005(3) -0.001(4) -0.008(3)
C6 0.036(7) 0.017(4) 0.026(6) 0.003(4) -0.001(5) 0.004(5)
C22 0.032(7) 0.009(4) 0.033(7) 0.003(4) -0.004(6) 0.007(4)
C11 0.035(7) 0.018(4) 0.034(7) 0.005(4) 0.009(6) -0.010(5)
C4 0.041(7) 0.008(4) 0.022(7) 0.002(4) 0.001(6) -0.005(5)
C2 0.040(7) 0.013(4) 0.023(6) 0.000(4) 0.003(6) 0.001(5)
N3 0.031(6) 0.017(5) 0.036(6) 0.002(4) 0.003(5) 0.002(5)
O6 0.037(6) 0.040(6) 0.037(6) -0.012(6) 0.007(5) 0.001(5)
C7 0.053(8) 0.027(5) 0.034(7) -0.004(5) -0.003(6) -0.015(5)
C8 0.035(7) 0.021(4) 0.020(6) 0.004(4) 0.008(6) -0.005(5)
C19 0.018(6) 0.006(4) 0.024(6) -0.002(4) 0.002(5) -0.002(4)
O7 0.028(6) 0.003(4) 0.022(6) 0.005(4) -0.002(5) 0.001(4)
C15 0.026(7) 0.019(4) 0.035(6) -0.002(4) -0.002(5) -0.002(5)
C10 0.045(7) 0.022(4) 0.021(6) -0.002(5) 0.003(6) -0.003(5)
C13 0.025(6) 0.014(4) 0.027(6) 0.004(4) 0.003(5) -0.004(4)
C9 0.024(6) 0.011(4) 0.028(6) 0.003(4) -0.002(6) 0.000(4)
C21 0.024(6) 0.011(4) 0.026(6) -0.006(4) 0.006(5) 0.010(4)
C20 0.033(7) 0.009(4) 0.020(7) 0.005(4) 0.010(6) 0.003(5)
C23 0.031(6) 0.007(5) 0.028(5) 0.001(5) 0.004(4) 0.000(5)
C12 0.030(7) 0.013(4) 0.025(6) -0.002(4) 0.006(5) -0.006(4)
C3 0.027(6) 0.010(4) 0.023(6) 0.004(4) 0.011(5) 0.001(4)
N1 0.025(5) 0.011(4) 0.023(5) -0.001(3) 0.000(4) -0.006(3)
N2 0.043(7) 0.007(5) 0.031(7) 0.000(5) -0.004(6) 0.003(4)
C27 0.078(10) 0.092(9) 0.085(13) -0.005(9) 0.001(9) -0.002(7)
C26 0.082(9) 0.086(9) 0.080(13) -0.006(9) 0.003(9) 0.001(7)
C25 0.072(9) 0.072(8) 0.045(13) 0.012(9) 0.000(8) -0.003(7)
C30 0.075(10) 0.083(9) 0.081(13) 0.009(9) -0.008(9) -0.001(7)
C29 0.077(10) 0.081(9) 0.078(13) 0.000(9) 0.000(9) 0.001(8)
C28 0.078(10) 0.084(10) 0.079(14) 0.003(9) 0.000(9) -0.003(7)
C31 0.124(13) 0.103(11) 0.131(15) -0.008(10) -0.014(10) -0.016(9)
C14 0.042(7) 0.011(4) 0.023(7) -0.002(4) 0.001(6) -0.004(5)

loop_
_atom_type_symbol
_atom_type_description
_atom_type_scat_dispersion_real
_atom_type_scat_dispersion_imag
_atom_type_scat_source
C C 0.0000 0.0000 'International Tables Vol C Tables 4.2.6.8 and 6.1.1.4'
H H 0.0000 0.0000 'International Tables Vol C Tables 4.2.6.8 and 6.1.1.4'
N N 0.0000 0.0000 'International Tables Vol C Tables 4.2.6.8 and 6.1.1.4'
O O 0.0000 0.0000 'International Tables Vol C Tables 4.2.6.8 and 6.1.1.4'

loop_
_geom_angle_atom_site_label_1
_geom_angle_atom_site_label_2
_geom_angle_atom_site_label_3
_geom_angle
_geom_angle_site_symmetry_1
_geom_angle_site_symmetry_3
H4A N4 H4B 120.0 . .
C12 N4 H4A 120.0 . .
C12 N4 H4B 120.0 . .
O8 C16 O7 120.6(9) . .
O8 C16 C14 119.9(11) . .
O7 C16 C14 119.4(11) . .
C24 O13 H13 109.5 . .
O14 C24 O13 125.3(16) . .
O14 C24 C23 121.5(13) . .
O13 C24 C23 113.2(12) . .
C21 O9 H9 109.5 . .
O5 C18 C17 120.8(13) . .
O6 C18 O5 122.1(17) . .
O6 C18 C17 117.1(13) . .
C4 C5 H5 118.7 . .
N1 C5 H5 118.7 . .
N1 C5 C4 122.7(11) . .
C18 C17 H17A 108.4 . .
C18 C17 H17B 108.4 . .
C18 C17 C13 115.4(11) . .
H17A C17 H17B 107.5 . .
C13 C17 H17A 108.4 . .
C13 C17 H17B 108.4 . .
C15 O3 H3 109.5 . .
C22 O11 H11 109.5 . .
C2 C1 H1 119.8 . .
N1 C1 H1 119.8 . .
N1 C1 C2 120.4(12) . .
O1 C6 C3 116.8(11) . .
O1 C6 N2 126.6(10) . .
N2 C6 C3 116.3(11) . .
O12 C22 O11 130.7(11) . .
O12 C22 C20 114.6(11) . .
O11 C22 C20 114.7(11) . .
N3 C11 H11A 115.5 . .
N3 C11 C10 129.1(13) . .
C10 C11 H11A 115.5 . .
C5 C4 H4 120.5 . .
C5 C4 C3 118.9(12) . .
C3 C4 H4 120.5 . .
C1 C2 H2 119.9 . .
C1 C2 C3 120.1(11) . .
C3 C2 H2 119.9 . .
C11 N3 C7 113.6(10) . .
C18 O6 H6 109.5 . .
N3 C7 H7A 117.5 . .
N3 C7 C8 125.0(13) . .
C8 C7 H7A 117.5 . .
C7 C8 H8 121.0 . .
C9 C8 C7 118.0(12) . .
C9 C8 H8 121.0 . .
C21 C19 C23 117.4(10) . .
C20 C19 C21 114.3(10) . .
C20 C19 C23 128.0(9) . .
C16 O7 H7 109.5 . .
O3 C15 C13 115.2(12) . .
O4 C15 O3 123.8(11) . .
O4 C15 C13 120.9(12) . .
C11 C10 H10 121.5 . .
C11 C10 C9 117.0(12) . .
C9 C10 H10 121.5 . .
C17 C13 C15 115.9(10) . .
C14 C13 C17 127.3(10) . .
C14 C13 C15 116.7(11) . .
C8 C9 C10 117.0(10) . .
C8 C9 C12 125.7(12) . .
C12 C9 C10 117.1(12) . .
O10 C21 O9 122.7(10) . .
O10 C21 C19 123.4(11) . .
O9 C21 C19 114.0(11) . .
C22 C20 H20 115.6 . .
C19 C20 C22 128.7(11) . .
C19 C20 H20 115.6 . .
C24 C23 C19 115.0(10) . .
C24 C23 H23A 108.5 . .
C24 C23 H23B 108.5 . .
C19 C23 H23A 108.5 . .
C19 C23 H23B 108.5 . .
H23A C23 H23B 107.5 . .
N4 C12 C9 120.8(11) . .
O2 C12 N4 118.3(9) . .
O2 C12 C9 120.8(11) . .
C4 C3 C6 124.4(11) . .
C2 C3 C6 118.8(10) . .
C2 C3 C4 116.6(9) . .
C1 N1 C5 121.0(10) . .
C6 N2 H2A 120.0 . .
C6 N2 H2B 120.0 . .
H2A N2 H2B 120.0 . .
C26 C27 H27 120.0 . .
C26 C27 C28 120.0 . .
C28 C27 H27 120.0 . .
C27 C26 H26 120.0 . .
C25 C26 C27 120.0 . .
C25 C26 H26 120.0 . .
C26 C25 C31 125(2) . .
C30 C25 C26 120.0 . .
C30 C25 C31 115(2) . .
C25 C30 H30 120.0 . .
C25 C30 C29 120.0 . .
C29 C30 H30 120.0 . .
C30 C29 H29 120.0 . .
C28 C29 C30 120.0 . .
C28 C29 H29 120.0 . .
C27 C28 H28 120.0 . .
C29 C28 C27 120.0 . .
C29 C28 H28 120.0 . .
C25 C31 H31A 109.5 . .
C25 C31 H31B 109.5 . .
C25 C31 H31C 109.5 . .
H31A C31 H31B 109.5 . .
H31A C31 H31C 109.5 . .
H31B C31 H31C 109.5 . .
C16 C14 H14 116.4 . .
C13 C14 C16 127.1(12) . .
C13 C14 H14 116.4 . .

loop_
_geom_bond_atom_site_label_1
_geom_bond_atom_site_label_2
_geom_bond_distance
_geom_bond_site_symmetry_2
O14 C24 1.231(14) .
N4 H4A 0.8800 .
N4 H4B 0.8800 .
N4 C12 1.383(15) .
C16 O8 1.289(15) .
C16 O7 1.295(14) .
C16 C14 1.410(15) .
O12 C22 1.219(15) .
O13 H13 0.8400 .
O13 C24 1.293(15) .
C24 C23 1.472(18) .
O5 C18 1.253(15) .
O10 C21 1.275(15) .
O9 H9 0.8400 .
O9 C21 1.349(15) .
O2 C12 1.324(15) .
C18 C17 1.502(19) .
C18 O6 1.243(16) .
C5 H5 0.9500 .
C5 C4 1.348(13) .
C5 N1 1.343(15) .
C17 H17A 0.9900 .
C17 H17B 0.9900 .
C17 C13 1.506(16) .
O3 H3 0.8400 .
O3 C15 1.267(16) .
O11 H11 0.8400 .
O11 C22 1.240(14) .
O4 C15 1.242(17) .
C1 H1 0.9500 .
C1 C2 1.379(14) .
C1 N1 1.329(15) .
O1 C6 1.212(15) .
C6 C3 1.562(14) .
C6 N2 1.297(15) .
C22 C20 1.565(14) .
C11 H11A 0.9500 .
C11 N3 1.320(16) .
C11 C10 1.389(14) .
C4 H4 0.9500 .
C4 C3 1.427(15) .
C2 H2 0.9500 .
C2 C3 1.422(16) .
N3 C7 1.363(17) .
O6 H6 0.8400 .
C7 H7A 0.9500 .
C7 C8 1.453(15) .
C8 H8 0.9500 .
C8 C9 1.401(16) .
C19 C21 1.485(14) .
C19 C20 1.340(14) .
C19 C23 1.529(16) .
O7 H7 0.8400 .
C15 C13 1.553(15) .
C10 H10 0.9500 .
C10 C9 1.460(17) .
C13 C14 1.369(15) .
C9 C12 1.431(14) .
C20 H20 0.9500 .
C23 H23A 0.9900 .
C23 H23B 0.9900 .
N2 H2A 0.8800 .
N2 H2B 0.8800 .
C27 H27 0.9500 .
C27 C26 1.3900 .
C27 C28 1.3900 .
C26 H26 0.9500 .
C26 C25 1.3900 .
C25 C30 1.3900 .
C25 C31 1.513(18) .
C30 H30 0.9500 .
C30 C29 1.3900 .
C29 H29 0.9500 .
C29 C28 1.3900 .
C28 H28 0.9500 .
C31 H31A 0.9800 .
C31 H31B 0.9800 .
C31 H31C 0.9800 .
C14 H14 0.9500 .

loop_
_geom_torsion_atom_site_label_1
_geom_torsion_atom_site_label_2
_geom_torsion_atom_site_label_3
_geom_torsion_atom_site_label_4
_geom_torsion
_geom_torsion_site_symmetry_1
_geom_torsion_site_symmetry_2
_geom_torsion_site_symmetry_3
_geom_torsion_site_symmetry_4
O14 C24 C23 C19 32.2(14) . . . .
O8 C16 C14 C13 -176.3(15) . . . .
O12 C22 C20 C19 177.3(15) . . . .
O13 C24 C23 C19 -148.7(10) . . . .
O5 C18 C17 C13 -2.3(16) . . . .
C18 C17 C13 C15 96.4(13) . . . .
C18 C17 C13 C14 -81.5(17) . . . .
C5 C4 C3 C6 -179.2(12) . . . .
C5 C4 C3 C2 -5.5(19) . . . .
C17 C13 C14 C16 -2(2) . . . .
O3 C15 C13 C17 -9.0(19) . . . .
O3 C15 C13 C14 169.1(14) . . . .
O11 C22 C20 C19 -4(2) . . . .
O4 C15 C13 C17 173.3(15) . . . .
O4 C15 C13 C14 -9(2) . . . .
C1 C2 C3 C6 178.8(12) . . . .
C1 C2 C3 C4 4.8(19) . . . .
O1 C6 C3 C4 169.9(14) . . . .
O1 C6 C3 C2 -4(2) . . . .
C11 N3 C7 C8 5(2) . . . .
C11 C10 C9 C8 -3.1(18) . . . .
C11 C10 C9 C12 -178.5(11) . . . .
C4 C5 N1 C1 -3(2) . . . .
C2 C1 N1 C5 2(2) . . . .
N3 C11 C10 C9 2(2) . . . .
N3 C7 C8 C9 -6(2) . . . .
O6 C18 C17 C13 178.8(11) . . . .
C7 C8 C9 C10 4.7(18) . . . .
C7 C8 C9 C12 179.6(12) . . . .
C8 C9 C12 N4 -8(2) . . . .
C8 C9 C12 O2 168.3(14) . . . .
O7 C16 C14 C13 1(2) . . . .
C15 C13 C14 C16 -179.8(13) . . . .
C10 C11 N3 C7 -3(2) . . . .
C10 C9 C12 N4 167.1(13) . . . .
C10 C9 C12 O2 -17(2) . . . .
C21 C19 C20 C22 179.6(12) . . . .
C21 C19 C23 C24 74.5(14) . . . .
C20 C19 C21 O10 -9(2) . . . .
C20 C19 C21 O9 171.6(13) . . . .
C20 C19 C23 C24 -99.4(15) . . . .
C23 C19 C21 O10 176.0(14) . . . .
C23 C19 C21 O9 -3.1(17) . . . .
C23 C19 C20 C22 -6(2) . . . .
N1 C5 C4 C3 5(2) . . . .
N1 C1 C2 C3 -3(2) . . . .
N2 C6 C3 C4 -17(2) . . . .
N2 C6 C3 C2 169.8(14) . . . .
C27 C26 C25 C30 0.0 . . . .
C27 C26 C25 C31 180.0(9) . . . .
C26 C27 C28 C29 0.0 . . . .
C26 C25 C30 C29 0.0 . . . .
C25 C30 C29 C28 0.0 . . . .
C30 C29 C28 C27 0.0 . . . .
C28 C27 C26 C25 0.0 . . . .
C31 C25 C30 C29 -180.0(8) . . . .
